data_4502191
loop_
_publ_author_name
'Huang, Xi-He'
'Huang, Chang-Cang'
'Liu, Dong-Sheng'
'Liu, Zhong-Qian'
'Wang, Yu-Bo'

_publ_section_title
;
 Synthesis and Characterization of New Open-Framework Vanadium Tellurite
 Featuring an Unprecedented (3,7)-Connected Network:
 K3[(VVO4)(VIVO)4(TeO3)4]&#x00B7;4H2O&#x2020;
;
_journal_issue 5
_journal_name_full 'Crystal Growth &amp; Design'
_journal_page_first 2021
_journal_paper_doi 10.1021/cg900502y
_journal_volume 10
_journal_year 2010
_chemical_formula_moiety 'O20 Te4 V5, 4(H2 O), 3(K)'
_chemical_formula_sum 'H8 K3 O24 Te4 V5'
_chemical_formula_weight 1274.46
_chemical_name_systematic
; 
 ? 
;
_space_group_IT_number 59
_symmetry_cell_setting orthorhombic
_symmetry_space_group_name_Hall '-P 2ab 2a'
_symmetry_space_group_name_H-M 'P m m n :2'
_atom_sites_solution_hydrogens difmap
_atom_sites_solution_primary direct
_atom_sites_solution_secondary difmap
_audit_creation_method SHELXL-97
_cell_angle_alpha 90.00
_cell_angle_beta 90.00
_cell_angle_gamma 90.00
_cell_formula_units_Z 2
_cell_length_a 16.8856(7)
_cell_length_b 7.5479(11)
_cell_length_c 8.9037(4)
_cell_measurement_reflns_used 1545
_cell_measurement_temperature 293(2)
_cell_measurement_theta_max 27.49
_cell_measurement_theta_min 2.29
_cell_volume 1134.78(18)
_computing_cell_refinement CrystalClear
_computing_data_collection 'CrystalClear (Rigaku, 2002)'
_computing_data_reduction CrystalClear
_computing_molecular_graphics SHELXTL
_computing_publication_material SHELXTL
_computing_structure_refinement SHELXTL
_computing_structure_solution 'SHELXTL (Siemens, 1994)'
_diffrn_ambient_temperature 293(2)
_diffrn_measured_fraction_theta_full 1.000
_diffrn_measured_fraction_theta_max 1.000
_diffrn_measurement_device_type 'Rigaku Mercury CCD area-detector'
_diffrn_measurement_method \w
_diffrn_radiation_monochromator graphite
_diffrn_radiation_source 'fine-focus sealed tube'
_diffrn_radiation_type MoK\a
_diffrn_radiation_wavelength 0.71069
_diffrn_reflns_av_R_equivalents 0.0776
_diffrn_reflns_av_sigmaI/netI 0.0620
_diffrn_reflns_limit_h_max 21
_diffrn_reflns_limit_h_min 0
_diffrn_reflns_limit_k_max 9
_diffrn_reflns_limit_k_min 0
_diffrn_reflns_limit_l_max 11
_diffrn_reflns_limit_l_min 0
_diffrn_reflns_number 10703
_diffrn_reflns_theta_full 27.49
_diffrn_reflns_theta_max 27.49
_diffrn_reflns_theta_min 2.29
_diffrn_standards_decay_% None
_diffrn_standards_interval_count None
_diffrn_standards_interval_time None
_diffrn_standards_number None
_exptl_absorpt_coefficient_mu 7.680
_exptl_absorpt_correction_T_max 0.5139
_exptl_absorpt_correction_T_min 0.4854
_exptl_absorpt_correction_type multi-scan
_exptl_absorpt_process_details 'RAPID AUTO (Rigaku Corporation, 1998)'
_exptl_crystal_colour black
_exptl_crystal_density_diffrn 3.730
_exptl_crystal_density_method 'not measured'
_exptl_crystal_description block
_exptl_crystal_F_000 1160
_exptl_crystal_size_max 0.11
_exptl_crystal_size_mid 0.10
_exptl_crystal_size_min 0.10
_refine_diff_density_max 2.094
_refine_diff_density_min -2.474
_refine_diff_density_rms 0.293
_refine_ls_extinction_coef 0.00269(14)
_refine_ls_extinction_expression Fc^*^=kFc[1+0.001xFc^2^\l^3^/sin(2\q)]^-1/4^
_refine_ls_extinction_method SHELXL
_refine_ls_goodness_of_fit_ref 1.000
_refine_ls_hydrogen_treatment refall
_refine_ls_matrix_type full
_refine_ls_number_parameters 107
_refine_ls_number_reflns 1453
_refine_ls_number_restraints 0
_refine_ls_restrained_S_all 1.000
_refine_ls_R_factor_all 0.0364
_refine_ls_R_factor_gt 0.0280
_refine_ls_shift/su_max 0.001
_refine_ls_shift/su_mean 0.000
_refine_ls_structure_factor_coef Fsqd
_refine_ls_weighting_details 'calc w=1/[\s^2^(Fo^2^)+(0.0210P)^2^+2.0000P] where P=(Fo^2^+2Fc^2^)/3'
_refine_ls_weighting_scheme calc
_refine_ls_wR_factor_gt 0.0646
_refine_ls_wR_factor_ref 0.0665
_reflns_number_gt 1324
_reflns_number_total 1453
_reflns_threshold_expression >2sigma(I)
_cod_data_source_file cg900502y_si_002.cif
_cod_data_source_block h
_cod_depositor_comments
;
The following automatic conversions were performed:

'_exptl_absorpt_correction_type' value 'Multi-scan' changed to
'multi-scan' according to
/home/saulius/struct/CIF-dictionaries/cif_core.dic dictionary named
'cif_core.dic' version 2.4.2 from 2011-04-26.

Automatic conversion script
Id: cif_fix_values 1715 2011-07-08 13:25:40Z adriana 
;
_cod_original_sg_symbol_H-M Pmmn
_cod_database_code 4502191

loop_
_symmetry_equiv_pos_as_xyz
'x, y, z'
'-x+1/2, -y+1/2, z'
'-x, y+1/2, -z'
'x+1/2, -y, -z'
'-x, -y, -z'
'x-1/2, y-1/2, -z'
'x, -y-1/2, z'
'-x-1/2, y, z'

loop_
_atom_site_label
_atom_site_type_symbol
_atom_site_fract_x
_atom_site_fract_y
_atom_site_fract_z
_atom_site_U_iso_or_equiv
_atom_site_adp_type
_atom_site_occupancy
_atom_site_symmetry_multiplicity
_atom_site_calc_flag
_atom_site_refinement_flags
Te1 Te 0.49844(2) 0.2500 0.54100(4) 0.01058(13) Uani 1 2 d S
Te2 Te 0.47782(2) 0.2500 0.98777(4) 0.01025(13) Uani 1 2 d S
V1 V 0.2500 0.7500 0.55735(15) 0.0108(3) Uani 1 4 d S
V2 V 0.40692(4) 0.55496(10) 0.75644(6) 0.00963(17) Uani 1 1 d .
K1 K 0.2500 0.2500 1.0533(2) 0.0222(4) Uani 1 4 d S
K2 K 0.2500 0.7500 1.0149(3) 0.0340(6) Uani 1 4 d S
K3 K 0.2500 0.2500 0.6003(3) 0.0352(6) Uani 1 4 d S
O1 O 0.33815(17) 0.4412(4) 0.8372(3) 0.0176(6) Uani 1 1 d .
O2 O 0.42374(17) 0.4342(4) 0.5642(3) 0.0141(6) Uani 1 1 d .
O3 O 0.50035(15) 0.4324(4) 0.8495(3) 0.0138(6) Uani 1 1 d .
O4 O 0.4216(2) 0.7500 0.9175(4) 0.0093(7) Uani 1 2 d S
O5 O 0.3404(2) 0.7500 0.6687(4) 0.0138(8) Uani 1 2 d S
O6 O 0.4973(2) 0.7500 0.6693(4) 0.0123(8) Uani 1 2 d S
O7 O 0.2500 0.5700(7) 0.4572(5) 0.0232(10) Uani 1 2 d S
OW1 O 0.1633(2) 0.5097(7) 1.1970(4) 0.0398(10) Uani 1 1 d .
H1 H 0.176(3) 0.492(7) 1.295(6) 0.039(17) Uiso 1 1 d .
H2 H 0.108(4) 0.517(11) 1.204(8) 0.08(3) Uiso 1 1 d .

loop_
_atom_site_aniso_label
_atom_site_aniso_U_11
_atom_site_aniso_U_22
_atom_site_aniso_U_33
_atom_site_aniso_U_23
_atom_site_aniso_U_13
_atom_site_aniso_U_12
Te1 0.0121(2) 0.01120(19) 0.00845(17) 0.000 0.00088(14) 0.000
Te2 0.0103(2) 0.01159(19) 0.00884(18) 0.000 -0.00025(14) 0.000
V1 0.0047(6) 0.0160(6) 0.0118(6) 0.000 0.000 0.000
V2 0.0110(3) 0.0092(3) 0.0087(3) -0.0005(2) -0.0002(2) 0.0001(3)
K1 0.0207(10) 0.0254(9) 0.0204(9) 0.000 0.000 0.000
K2 0.0291(13) 0.0353(12) 0.0377(12) 0.000 0.000 0.000
K3 0.0458(15) 0.0234(10) 0.0365(11) 0.000 0.000 0.000
O1 0.0181(14) 0.0158(13) 0.0189(12) 0.0020(13) 0.0028(12) -0.0035(13)
O2 0.0158(14) 0.0135(13) 0.0132(11) -0.0029(12) -0.0009(11) 0.0039(12)
O3 0.0108(13) 0.0155(13) 0.0150(12) 0.0042(13) -0.0006(11) 0.0023(12)
O4 0.0107(18) 0.0079(15) 0.0093(15) 0.000 0.0004(16) 0.000
O5 0.017(2) 0.0094(16) 0.0147(17) 0.000 -0.0038(18) 0.000
O6 0.013(2) 0.0142(18) 0.0096(17) 0.000 0.0013(16) 0.000
O7 0.015(2) 0.029(2) 0.025(2) -0.011(2) 0.000 0.000
OW1 0.0273(19) 0.058(3) 0.0343(17) -0.012(2) -0.0066(16) 0.005(2)

loop_
_atom_type_symbol
_atom_type_description
_atom_type_scat_dispersion_real
_atom_type_scat_dispersion_imag
_atom_type_scat_source
O O 0.0106 0.0060 'International Tables Vol C Tables 4.2.6.8 and 6.1.1.4'
K K 0.2009 0.2494 'International Tables Vol C Tables 4.2.6.8 and 6.1.1.4'
V V 0.3005 0.5294 'International Tables Vol C Tables 4.2.6.8 and 6.1.1.4'
Te Te -0.5308 1.6751 'International Tables Vol C Tables 4.2.6.8 and 6.1.1.4'
H H 0.0000 0.0000 'International Tables Vol C Tables 4.2.6.8 and 6.1.1.4'

loop_
_geom_angle_atom_site_label_1
_geom_angle_atom_site_label_2
_geom_angle_atom_site_label_3
_geom_angle
_geom_angle_site_symmetry_1
_geom_angle_site_symmetry_3
O6 Te1 O2 97.76(11) 5_666 7_565
O6 Te1 O2 97.76(11) 5_666 .
O2 Te1 O2 94.81(17) 7_565 .
O3 Te2 O3 93.81(17) 7_565 .
O3 Te2 O4 96.31(11) 7_565 5_667
O3 Te2 O4 96.31(11) . 5_667
O7 V1 O7 113.4(3) . 2_565
O7 V1 O5 107.39(10) . .
O7 V1 O5 107.39(10) 2_565 .
O7 V1 O5 107.39(10) . 2_565
O7 V1 O5 107.39(10) 2_565 2_565
O5 V1 O5 114.0(3) . 2_565
O1 V2 O2 104.25(14) . .
O1 V2 O3 97.83(13) . .
O2 V2 O3 91.86(11) . .
O1 V2 O5 99.25(16) . .
O2 V2 O5 94.70(13) . .
O3 V2 O5 159.57(13) . .
O1 V2 O4 98.97(14) . .
O2 V2 O4 156.68(13) . .
O3 V2 O4 86.99(12) . .
O5 V2 O4 79.37(12) . .
O1 V2 O6 170.61(13) . .
O2 V2 O6 84.56(12) . .
O3 V2 O6 84.92(12) . .
O5 V2 O6 76.49(13) . .
O4 V2 O6 72.13(12) . .
OW1 K1 OW1 64.06(17) 8_655 .
OW1 K1 OW1 124.80(19) 8_655 7_565
OW1 K1 OW1 90.5(2) . 7_565
OW1 K1 OW1 90.46(19) 8_655 2
OW1 K1 OW1 124.80(19) . 2
OW1 K1 OW1 64.06(17) 7_565 2
OW1 K1 O1 163.05(12) 8_655 2
OW1 K1 O1 113.47(10) . 2
OW1 K1 O1 70.96(10) 7_565 2
OW1 K1 O1 103.42(11) 2 2
OW1 K1 O1 70.96(10) 8_655 .
OW1 K1 O1 103.42(11) . .
OW1 K1 O1 163.05(12) 7_565 .
OW1 K1 O1 113.47(10) 2 .
O1 K1 O1 94.29(13) 2 .
OW1 K1 O1 103.42(11) 8_655 8_655
OW1 K1 O1 70.96(10) . 8_655
OW1 K1 O1 113.47(10) 7_565 8_655
OW1 K1 O1 163.05(12) 2 8_655
O1 K1 O1 61.36(12) 2 8_655
O1 K1 O1 63.51(12) . 8_655
OW1 K1 O1 113.47(10) 8_655 7_565
OW1 K1 O1 163.05(12) . 7_565
OW1 K1 O1 103.42(11) 7_565 7_565
OW1 K1 O1 70.96(10) 2 7_565
O1 K1 O1 63.51(12) 2 7_565
O1 K1 O1 61.36(12) . 7_565
O1 K1 O1 94.29(13) 8_655 7_565
OW1 K2 OW1 62.09(17) 2_565 7_575
OW1 K2 OW1 79.38(19) 2_565 8_655
OW1 K2 OW1 110.35(18) 7_575 8_655
OW1 K2 OW1 110.35(18) 2_565 .
OW1 K2 OW1 79.38(19) 7_575 .
OW1 K2 OW1 62.09(17) 8_655 .
OW1 K2 O4 131.13(10) 2_565 2_565
OW1 K2 O4 70.71(10) 7_575 2_565
OW1 K2 O4 131.13(10) 8_655 2_565
OW1 K2 O4 70.71(10) . 2_565
OW1 K2 O4 70.71(10) 2_565 .
OW1 K2 O4 131.13(10) 7_575 .
OW1 K2 O4 70.71(10) 8_655 .
OW1 K2 O4 131.13(10) . .
O4 K2 O4 146.69(16) 2_565 .
OW1 K2 O1 172.62(12) 2_565 8_655
OW1 K2 O1 120.65(10) 7_575 8_655
OW1 K2 O1 93.28(10) 8_655 8_655
OW1 K2 O1 64.86(9) . 8_655
O4 K2 O1 53.85(6) 2_565 8_655
O4 K2 O1 107.78(8) . 8_655
OW1 K2 O1 120.65(10) 2_565 .
OW1 K2 O1 172.62(12) 7_575 .
OW1 K2 O1 64.86(9) 8_655 .
OW1 K2 O1 93.28(10) . .
O4 K2 O1 107.78(8) 2_565 .
O4 K2 O1 53.85(6) . .
O1 K2 O1 55.71(10) 8_655 .
OW1 K2 O1 64.86(9) 2_565 7_575
OW1 K2 O1 93.28(10) 7_575 7_575
OW1 K2 O1 120.65(10) 8_655 7_575
OW1 K2 O1 172.62(12) . 7_575
O4 K2 O1 107.78(8) 2_565 7_575
O4 K2 O1 53.85(6) . 7_575
O1 K2 O1 120.48(12) 8_655 7_575
O1 K2 O1 94.05(11) . 7_575
OW1 K2 O1 93.28(10) 2_565 2_565
OW1 K2 O1 64.86(9) 7_575 2_565
OW1 K2 O1 172.62(12) 8_655 2_565
OW1 K2 O1 120.65(10) . 2_565
O4 K2 O1 53.85(6) 2_565 2_565
O4 K2 O1 107.78(8) . 2_565
O1 K2 O1 94.05(11) 8_655 2_565
O1 K2 O1 120.48(12) . 2_565
O1 K2 O1 55.71(10) 7_575 2_565
O7 K3 O7 124.4(2) 2 .
O7 K3 O1 139.85(9) 2 .
O7 K3 O1 84.34(9) . .
O7 K3 O1 84.34(9) 2 7_565
O7 K3 O1 139.85(9) . 7_565
O1 K3 O1 58.41(12) . 7_565
O7 K3 O1 139.85(9) 2 8_655
O7 K3 O1 84.34(9) . 8_655
O1 K3 O1 60.43(12) . 8_655
O1 K3 O1 89.00(13) 7_565 8_655
O7 K3 O1 84.34(9) 2 2
O7 K3 O1 139.85(9) . 2
O1 K3 O1 89.00(13) . 2
O1 K3 O1 60.43(12) 7_565 2
O1 K3 O1 58.41(12) 8_655 2
O7 K3 O2 64.98(5) 2 2
O7 K3 O2 109.32(7) . 2
O1 K3 O2 136.96(10) . 2
O1 K3 O2 108.36(8) 7_565 2
O1 K3 O2 79.97(8) 8_655 2
O1 K3 O2 53.84(7) 2 2
O7 K3 O2 109.32(7) 2 .
O7 K3 O2 64.98(5) . .
O1 K3 O2 53.84(7) . .
O1 K3 O2 79.97(8) 7_565 .
O1 K3 O2 108.36(8) 8_655 .
O1 K3 O2 136.96(10) 2 .
O2 K3 O2 168.67(12) 2 .
O7 K3 O2 109.32(7) 2 8_655
O7 K3 O2 64.98(5) . 8_655
O1 K3 O2 108.36(8) . 8_655
O1 K3 O2 136.96(10) 7_565 8_655
O1 K3 O2 53.84(7) 8_655 8_655
O1 K3 O2 79.97(8) 2 8_655
O2 K3 O2 50.45(10) 2 8_655
O2 K3 O2 128.12(10) . 8_655
O7 K3 O2 64.98(5) 2 7_565
O7 K3 O2 109.32(7) . 7_565
O1 K3 O2 79.97(8) . 7_565
O1 K3 O2 53.84(7) 7_565 7_565
O1 K3 O2 136.96(10) 8_655 7_565
O1 K3 O2 108.36(8) 2 7_565
O2 K3 O2 128.12(10) 2 7_565
O2 K3 O2 50.45(10) . 7_565
O2 K3 O2 168.67(12) 8_655 7_565
V2 O1 K1 162.48(16) . .
V2 O1 K3 107.69(13) . .
K1 O1 K3 88.36(9) . .
V2 O1 K2 99.69(13) . .
K1 O1 K2 77.87(7) . .
K3 O1 K2 118.42(10) . .
Te1 O2 V2 122.30(14) . .
Te1 O2 K3 107.32(11) . .
V2 O2 K3 88.95(10) . .
Te2 O3 V2 116.57(13) . .
Te2 O4 V2 114.56(14) 5_667 .
Te2 O4 V2 114.56(14) 5_667 7_575
V2 O4 V2 90.67(14) . 7_575
Te2 O4 K2 136.92(17) 5_667 .
V2 O4 K2 94.79(13) . .
V2 O4 K2 94.79(13) 7_575 .
V1 O5 V2 132.89(9) . 7_575
V1 O5 V2 132.89(9) . .
V2 O5 V2 94.17(17) 7_575 .
Te1 O6 V2 111.70(15) 5_666 .
Te1 O6 V2 111.70(15) 5_666 7_575
V2 O6 V2 81.41(13) . 7_575
V1 O7 K3 118.9(2) . .
K1 OW1 K2 85.14(11) . .
K1 OW1 H1 102(3) . .
K2 OW1 H1 121(3) . .
K1 OW1 H2 127(5) . .
K2 OW1 H2 121(5) . .
H1 OW1 H2 101(5) . .

loop_
_geom_bond_atom_site_label_1
_geom_bond_atom_site_label_2
_geom_bond_distance
_geom_bond_site_symmetry_2
Te1 O6 1.874(4) 5_666
Te1 O2 1.888(3) 7_565
Te1 O2 1.888(3) .
Te2 O3 1.886(3) 7_565
Te2 O3 1.886(3) .
Te2 O4 1.896(4) 5_667
V1 O7 1.625(5) .
V1 O7 1.625(5) 2_565
V1 O5 1.820(4) .
V1 O5 1.820(4) 2_565
V2 O1 1.613(3) .
V2 O2 1.960(3) .
V2 O3 2.008(3) .
V2 O5 2.010(3) .
V2 O4 2.070(3) .
V2 O6 2.257(3) .
V2 V2 2.9443(15) 7_575
K1 OW1 2.761(4) 8_655
K1 OW1 2.761(4) .
K1 OW1 2.761(4) 7_565
K1 OW1 2.761(4) 2
K1 O1 2.828(3) 2
K1 O1 2.828(3) .
K1 O1 2.828(3) 8_655
K1 O1 2.828(3) 7_565
K1 K2 3.7894(6) 1_545
K1 K2 3.7894(6) .
K2 OW1 2.840(5) 2_565
K2 OW1 2.840(5) 7_575
K2 OW1 2.840(5) 8_655
K2 OW1 2.840(5) .
K2 O4 3.025(4) 2_565
K2 O4 3.025(4) .
K2 O1 3.186(3) 8_655
K2 O1 3.186(3) .
K2 O1 3.186(3) 7_575
K2 O1 3.186(3) 2_565
K2 K1 3.7894(6) 1_565
K3 O7 2.731(5) 2
K3 O7 2.731(5) .
K3 O1 2.958(3) .
K3 O1 2.958(3) 7_565
K3 O1 2.958(3) 8_655
K3 O1 2.958(3) 2
K3 O2 3.262(3) 2
K3 O2 3.262(3) .
K3 O2 3.262(3) 8_655
K3 O2 3.262(3) 7_565
O4 Te2 1.896(4) 5_667
O4 V2 2.070(3) 7_575
O5 V2 2.010(3) 7_575
O6 Te1 1.874(4) 5_666
O6 V2 2.257(3) 7_575
OW1 H1 0.91(5) .
OW1 H2 0.94(7) .
